data_8103037
loop_
_publ_author_name
'Thorsten M. Gesing'
'Reinhard Uecker'
'Wei Zheng'
'J.-Christian Buhl'

_publ_section_title
;
 Crystal structure of samarium-strontium-calcium orthoaluminotantalate,
 (Sm0.40Sr0.50Ca0.10)(Al0.70Ta0.30)O3
;
_journal_issue 1
_journal_name_full 'Zeitschrift f\"ur Kristallographie - New Crystal Structures'
_journal_page_first 5
_journal_volume 225
_journal_year 2010
_chemical_compound_source synthetic
_chemical_formula_analytical '(Sm0.40 Sr0.491 Ca0.089)(Al0.718Ta0.284)O2.994'
_chemical_formula_moiety 'Al2.90 Ca0.45 O12 Sm1.59 Sr2 Ta1.10'
_chemical_formula_structural '(Sm0.418 Sr0.50 Ca0.10) (Al0.70 Ta0.30) O3'
_chemical_formula_sum 'Al2.9 Ca0.45 O12 Sm1.59 Sr2 Ta1.1'
_chemical_formula_weight 902.23
_chemical_melting_point 1973.15
_chemical_name_common 'Samarium-Strontium-Calcium orthoaluminotantalate'
_chemical_name_systematic
; 
Guanidinium tetrabromomercurate(II)
;
_space_group_IT_number 82
_symmetry_cell_setting tetragonal
_symmetry_Int_Tables_number 82
_symmetry_space_group_name_Hall 'I -4'
_symmetry_space_group_name_H-M 'I -4'
_atom_sites_solution_hydrogens none
_atom_sites_solution_primary direct
_atom_sites_solution_secondary difmap
_audit_creation_method SHELXL
_cell_angle_alpha 90.00
_cell_angle_beta 90.00
_cell_angle_gamma 90.00
_cell_formula_units_Z 1
_cell_length_a 5.4174(8)
_cell_length_b 5.4174(8)
_cell_length_c 7.6426(15)
_cell_measurement_reflns_used 1158
_cell_measurement_temperature 298
_cell_measurement_theta_max 30.04
_cell_measurement_theta_min 4.61
_cell_volume 224.30(6)
_computing_cell_refinement 'STOE CELL (STOE & Cie, 1999)'
_computing_data_collection 'STOE EXPOSE (STOE & Cie, 1999)'
_computing_data_reduction 'XPREP (Bruker AXS, 2003)'
_computing_molecular_graphics 'Diamond 3.1f (Crystal Impact, 1997-2008)'
_computing_publication_material SHELXL-93
_computing_structure_refinement 'SHELXL-93 (Sheldrick, 2008)'
_computing_structure_solution 'SHELXS-86 (Sheldrick, 2008)'
_diffrn_ambient_temperature 298
_diffrn_measured_fraction_theta_full 0.995
_diffrn_measured_fraction_theta_max 30.04
_diffrn_measurement_device 'STOE IPDS I'
_diffrn_measurement_method 'imaging plate dynamic profile intergration'
_diffrn_radiation_monochromator graphite
_diffrn_radiation_source 'fine-focus sealed tube'
_diffrn_radiation_type MoK\a
_diffrn_radiation_wavelength 0.71073
_diffrn_reflns_av_R_equivalents 0.0557
_diffrn_reflns_av_sigmaI/netI 0.0433
_diffrn_reflns_limit_h_max 5
_diffrn_reflns_limit_h_min -7
_diffrn_reflns_limit_k_max 7
_diffrn_reflns_limit_k_min -7
_diffrn_reflns_limit_l_max 10
_diffrn_reflns_limit_l_min -10
_diffrn_reflns_number 902
_diffrn_reflns_theta_full 30.04
_diffrn_reflns_theta_max 30.04
_diffrn_reflns_theta_min 4.61
_exptl_absorpt_coefficient_mu 36.073
_exptl_absorpt_correction_T_max 0.1645
_exptl_absorpt_correction_T_min 0.0448
_exptl_absorpt_correction_type numerical
_exptl_absorpt_process_details 'STOE XSHAPE (STOE & Cie, 1999)'
_exptl_crystal_colour yellow
_exptl_crystal_density_diffrn 6.679
_exptl_crystal_density_meas ?
_exptl_crystal_density_method none
_exptl_crystal_description triangle
_exptl_crystal_F_000 399.2
_exptl_crystal_size_max 0.11
_exptl_crystal_size_mid 0.08
_exptl_crystal_size_min 0.05
_refine_diff_density_max 1.706
_refine_diff_density_min -2.098
_refine_diff_density_rms 0.358
_refine_ls_abs_structure_details 'Flack H D (1983), Acta Cryst. A39, 876-881'
_refine_ls_abs_structure_Flack 0.00(53)
_refine_ls_extinction_coef 0.0016(10)
_refine_ls_extinction_expression Fc^*^=kFc[1+0.001xFc^2^\l^3^/sin(2\q)]^-1/4^
_refine_ls_extinction_method SHELXL
_refine_ls_goodness_of_fit_all 1.076
_refine_ls_goodness_of_fit_ref 1.171
_refine_ls_hydrogen_treatment none
_refine_ls_matrix_type full
_refine_ls_number_parameters 33
_refine_ls_number_reflns 341
_refine_ls_number_restraints 2
_refine_ls_restrained_S_all 1.073
_refine_ls_restrained_S_gt 1.166
_refine_ls_R_factor_all 0.0536
_refine_ls_R_factor_gt 0.0392
_refine_ls_shift/su_max 0.000
_refine_ls_shift/su_mean 0.000
_refine_ls_structure_factor_coef Fsqd
_refine_ls_weighting_details 'calc w=1/[\s^2^(Fo^2^)+(0.0687P)^2^+1.3313P] where P=(Fo^2^+2Fc^2^)/3'
_refine_ls_weighting_scheme calc
_refine_ls_wR_factor_all 0.1387
_refine_ls_wR_factor_gt 0.1258
_reflns_number_gt 254
_reflns_number_total 341
_reflns_threshold_expression >2sigma(I)
_cod_data_source_file 710025.cff
_cod_data_source_block 090428ti
_cod_depositor_comments
;
The following automatic conversions were performed:

'_chemical_melting_point' value '1700 \%C' was changed to '1973.15' -
it was converted from degrees Celsius(C) to Kelvins(K).

Automatic conversion script
Id: cif_fix_values 1569 2011-02-09 13:29:24Z adriana 

The following automatic conversions were performed:

'_exptl_crystal_density_meas' value 'not measured' was changed to '?'
- the value is perceived as not measured.

Automatic conversion script
Id: cif_fix_values 3008 2015-01-20 13:52:24Z robertas 
;
_cod_original_formula_sum 'Al2.90 Ca0.45 O12 Sm1.59 Sr2 Ta1.10'
_cod_database_code 8103037

loop_
_symmetry_equiv_pos_as_xyz
'x, y, z'
'-x, -y, z'
'y, -x, -z'
'-y, x, -z'
'x+1/2, y+1/2, z+1/2'
'-x+1/2, -y+1/2, z+1/2'
'y+1/2, -x+1/2, -z+1/2'
'-y+1/2, x+1/2, -z+1/2'

loop_
_atom_site_aniso_label
_atom_site_aniso_U_11
_atom_site_aniso_U_22
_atom_site_aniso_U_33
_atom_site_aniso_U_23
_atom_site_aniso_U_13
_atom_site_aniso_U_12
Ta1 0.0020(5) 0.0020(5) 0.0032(6) 0.000 0.000 0.000
Al1 0.0020(5) 0.0020(5) 0.0032(6) 0.000 0.000 0.000
Ta2 0.0106(3) 0.0106(3) 0.0092(4) 0.000 0.000 0.000
Al2 0.0106(3) 0.0106(3) 0.0092(4) 0.000 0.000 0.000
Sm1 0.0236(5) 0.0236(5) 0.0203(8) 0.000 0.000 0.000
Sr1 0.0236(5) 0.0236(5) 0.0203(8) 0.000 0.000 0.000
Ca1 0.0236(5) 0.0236(5) 0.0203(8) 0.000 0.000 0.000
Sm2 0.0182(4) 0.0182(4) 0.0193(6) 0.000 0.000 0.000
Sr2 0.0182(4) 0.0182(4) 0.0193(6) 0.000 0.000 0.000
Ca2 0.0182(4) 0.0182(4) 0.0193(6) 0.000 0.000 0.000
O1 0.028(4) 0.069(6) 0.011(3) 0.000 0.000 -0.007(5)
O2 0.030(3) 0.025(3) 0.046(3) 0.012(3) -0.015(3) -0.012(3)

loop_
_atom_site_label
_atom_site_type_symbol
_atom_site_fract_x
_atom_site_fract_y
_atom_site_fract_z
_atom_site_U_iso_or_equiv
_atom_site_thermal_displace_type
_atom_site_occupancy
_atom_site_calc_flag
_atom_site_refinement_flags
_atom_site_disorder_group
Ta1 Ta 0.0000 0.0000 0.0000 0.0024(4) Uani 0.136(2) d SP .
Al1 Al 0.0000 0.0000 0.0000 0.0024(4) Uani 0.864(2) d SP .
Ta2 Ta 0.0000 0.0000 0.5000 0.0102(2) Uani 0.415(2) d SP .
Al2 Al 0.0000 0.0000 0.5000 0.0102(2) Uani 0.585(2) d SP .
Sm1 Sm 0.0000 0.5000 0.2500 0.0225(4) Uani 0.355(4) d SP .
Sr1 Sr 0.0000 0.5000 0.2500 0.0225(4) Uani 0.420(7) d SP .
Ca1 Ca 0.0000 0.5000 0.2500 0.0225(4) Uani 0.227(10) d SP .
Sm2 Sm 0.0000 0.5000 0.7500 0.0186(4) Uani 0.441(4) d SP .
Sr2 Sr 0.0000 0.5000 0.7500 0.0186(4) Uani 0.579(8) d SP .
Ca2 Ca 0.0000 0.5000 0.7500 0.0186(4) Uani 0.000(10) d SP .
O1 O 0.0000 0.0000 0.2477(6) 0.036(2) Uani 1 d S .
O2 O 0.2463(8) 0.2497(7) 1.0034(24) 0.0339(14) Uani 1 d . .

loop_
_atom_type_symbol
_atom_type_description
_atom_type_scat_dispersion_real
_atom_type_scat_dispersion_imag
_atom_type_scat_source
O O 0.0106 0.0060 'International Tables Vol C Tables 4.2.6.8 and 6.1.1.4'
Al Al 0.0645 0.0514 'International Tables Vol C Tables 4.2.6.8 and 6.1.1.4'
Ca Ca 0.2262 0.3064 'International Tables Vol C Tables 4.2.6.8 and 6.1.1.4'
Sr Sr -1.5307 3.2498 'International Tables Vol C Tables 4.2.6.8 and 6.1.1.4'
Sm Sm -0.1638 3.4418 'International Tables Vol C Tables 4.2.6.8 and 6.1.1.4'
Ta Ta -0.7052 6.5227 'International Tables Vol C Tables 4.2.6.8 and 6.1.1.4'

loop_
_geom_angle_atom_site_label_1
_geom_angle_atom_site_label_2
_geom_angle_atom_site_label_3
_geom_angle
_geom_angle_site_symmetry_1
_geom_angle_site_symmetry_3
_geom_angle_publ_flag
O1 Ta1 O1 180.0 3 . ?
O1 Ta1 O2 90.8(6) 3 1_554 ?
O1 Ta1 O2 89.2(6) . 1_554 ?
O1 Ta1 O2 90.8(6) 3 2_554 ?
O1 Ta1 O2 89.2(6) . 2_554 ?
O2 Ta1 O2 178.4(11) 1_554 2_554 ?
O1 Ta1 O2 89.2(6) 3 4_556 ?
O1 Ta1 O2 90.8(6) . 4_556 ?
O2 Ta1 O2 90.01(2) 1_554 4_556 ?
O2 Ta1 O2 90.01(2) 2_554 4_556 ?
O1 Ta1 O2 89.2(6) 3 3_556 ?
O1 Ta1 O2 90.8(6) . 3_556 ?
O2 Ta1 O2 90.01(2) 1_554 3_556 ?
O2 Ta1 O2 90.01(2) 2_554 3_556 ?
O2 Ta1 O2 178.4(11) 4_556 3_556 ?
O1 Ta2 O1 180.0 . 3_556 ?
O1 Ta2 O2 90.8(6) . 6_554 ?
O1 Ta2 O2 89.2(6) 3_556 6_554 ?
O1 Ta2 O2 90.8(6) . 5_444 ?
O1 Ta2 O2 89.2(6) 3_556 5_444 ?
O2 Ta2 O2 178.4(11) 6_554 5_444 ?
O1 Ta2 O2 89.2(6) . 8_546 ?
O1 Ta2 O2 90.8(6) 3_556 8_546 ?
O2 Ta2 O2 90.01(2) 6_554 8_546 ?
O2 Ta2 O2 90.011(14) 5_444 8_546 ?
O1 Ta2 O2 89.2(6) . 7_456 ?
O1 Ta2 O2 90.8(6) 3_556 7_456 ?
O2 Ta2 O2 90.01(2) 6_554 7_456 ?
O2 Ta2 O2 90.011(14) 5_444 7_456 ?
O2 Ta2 O2 178.4(11) 8_546 7_456 ?
O2 Sm1 O2 119.7(3) 8_556 2_564 ?
O2 Sm1 O2 119.7(3) 8_556 1_554 ?
O2 Sm1 O2 90.5(6) 2_564 1_554 ?
O2 Sm1 O2 90.5(5) 8_556 7_456 ?
O2 Sm1 O2 119.7(3) 2_564 7_456 ?
O2 Sm1 O2 119.7(3) 1_554 7_456 ?
O2 Sm1 O1 59.3(2) 8_556 7 ?
O2 Sm1 O1 120.2(2) 2_564 7 ?
O2 Sm1 O1 60.4(2) 1_554 7 ?
O2 Sm1 O1 120.1(2) 7_456 7 ?
O2 Sm1 O1 120.1(2) 8_556 7_455 ?
O2 Sm1 O1 60.4(2) 2_564 7_455 ?
O2 Sm1 O1 120.2(2) 1_554 7_455 ?
O2 Sm1 O1 59.3(2) 7_456 7_455 ?
O1 Sm1 O1 179.2(2) 7 7_455 ?
O2 Sm1 O1 60.4(2) 8_556 1_565 ?
O2 Sm1 O1 59.3(2) 2_564 1_565 ?
O2 Sm1 O1 120.1(2) 1_554 1_565 ?
O2 Sm1 O1 120.2(2) 7_456 1_565 ?
O1 Sm1 O1 90.002(2) 7 1_565 ?
O1 Sm1 O1 90.0 7_455 1_565 ?
O2 Sm1 O1 120.2(2) 8_556 . ?
O2 Sm1 O1 120.1(2) 2_564 . ?
O2 Sm1 O1 59.3(2) 1_554 . ?
O2 Sm1 O1 60.4(2) 7_456 . ?
O1 Sm1 O1 90.003(1) 7 . ?
O1 Sm1 O1 90.002(1) 7_455 . ?
O1 Sm1 O1 179.2(2) 1_565 . ?
O2 Sm1 O2 179.2(3) 8_556 4_556 ?
O2 Sm1 O2 60.61(13) 2_564 4_556 ?
O2 Sm1 O2 59.56(13) 1_554 4_556 ?
O2 Sm1 O2 89.86(2) 7_456 4_556 ?
O1 Sm1 O2 120.0(2) 7 4_556 ?
O1 Sm1 O2 60.6(2) 7_455 4_556 ?
O1 Sm1 O2 119.9(2) 1_565 4_556 ?
O1 Sm1 O2 59.5(2) . 4_556 ?
O2 Sm1 O2 59.56(13) 8_556 6_554 ?
O2 Sm1 O2 179.2(3) 2_564 6_554 ?
O2 Sm1 O2 89.86(2) 1_554 6_554 ?
O2 Sm1 O2 60.61(13) 7_456 6_554 ?
O1 Sm1 O2 59.5(2) 7 6_554 ?
O1 Sm1 O2 119.9(2) 7_455 6_554 ?
O1 Sm1 O2 120.0(2) 1_565 6_554 ?
O1 Sm1 O2 60.6(2) . 6_554 ?
O2 Sm1 O2 120.1(3) 4_556 6_554 ?
O2 Sm1 O2 60.61(13) 8_556 5_454 ?
O2 Sm1 O2 89.86(2) 2_564 5_454 ?
O2 Sm1 O2 179.2(3) 1_554 5_454 ?
O2 Sm1 O2 59.56(13) 7_456 5_454 ?
O1 Sm1 O2 119.9(2) 7 5_454 ?
O1 Sm1 O2 59.5(2) 7_455 5_454 ?
O1 Sm1 O2 60.6(2) 1_565 5_454 ?
O1 Sm1 O2 120.0(2) . 5_454 ?
O2 Sm1 O2 120.1(3) 4_556 5_454 ?
O2 Sm1 O2 89.7(5) 6_554 5_454 ?
O2 Sm1 O2 89.857(15) 8_556 3_566 ?
O2 Sm1 O2 59.56(13) 2_564 3_566 ?
O2 Sm1 O2 60.61(13) 1_554 3_566 ?
O2 Sm1 O2 179.2(3) 7_456 3_566 ?
O1 Sm1 O2 60.6(2) 7 3_566 ?
O1 Sm1 O2 120.0(2) 7_455 3_566 ?
O1 Sm1 O2 59.5(2) 1_565 3_566 ?
O1 Sm1 O2 119.9(2) . 3_566 ?
O2 Sm1 O2 89.7(5) 4_556 3_566 ?
O2 Sm1 O2 120.1(3) 6_554 3_566 ?
O2 Sm1 O2 120.1(3) 5_454 3_566 ?
O2 Sm2 O2 119.2(4) 3_567 6_554 ?
O2 Sm2 O2 119.2(4) 3_567 5_454 ?
O2 Sm2 O2 91.3(6) 6_554 5_454 ?
O2 Sm2 O2 91.3(6) 3_567 4_557 ?
O2 Sm2 O2 119.2(4) 6_554 4_557 ?
O2 Sm2 O2 119.2(4) 5_454 4_557 ?
O2 Sm2 O1 59.1(2) 3_567 3_566 ?
O2 Sm2 O1 120.4(2) 6_554 3_566 ?
O2 Sm2 O1 60.2(2) 5_454 3_566 ?
O2 Sm2 O1 120.3(2) 4_557 3_566 ?
O2 Sm2 O1 120.3(2) 3_567 3_556 ?
O2 Sm2 O1 60.2(2) 6_554 3_556 ?
O2 Sm2 O1 120.4(2) 5_454 3_556 ?
O2 Sm2 O1 59.1(2) 4_557 3_556 ?
O1 Sm2 O1 179.2(2) 3_566 3_556 ?
O2 Sm2 O1 60.2(2) 3_567 5 ?
O2 Sm2 O1 59.1(2) 6_554 5 ?
O2 Sm2 O1 120.3(2) 5_454 5 ?
O2 Sm2 O1 120.4(2) 4_557 5 ?
O1 Sm2 O1 90.002(2) 3_566 5 ?
O1 Sm2 O1 90.003(1) 3_556 5 ?
O2 Sm2 O1 120.4(2) 3_567 5_455 ?
O2 Sm2 O1 120.3(2) 6_554 5_455 ?
O2 Sm2 O1 59.1(2) 5_454 5_455 ?
O2 Sm2 O1 60.2(2) 4_557 5_455 ?
O1 Sm2 O1 90.003(2) 3_566 5_455 ?
O1 Sm2 O1 90.002(1) 3_556 5_455 ?
O1 Sm2 O1 179.2(2) 5 5_455 ?
O2 Sm2 O2 178.7(5) 3_567 7_456 ?
O2 Sm2 O2 60.62(14) 6_554 7_456 ?
O2 Sm2 O2 59.56(13) 5_454 7_456 ?
O2 Sm2 O2 89.86(2) 4_557 7_456 ?
O1 Sm2 O2 119.8(2) 3_566 7_456 ?
O1 Sm2 O2 60.9(2) 3_556 7_456 ?
O1 Sm2 O2 119.7(2) 5 7_456 ?
O1 Sm2 O2 59.7(2) 5_455 7_456 ?
O2 Sm2 O2 59.56(13) 3_567 2_565 ?
O2 Sm2 O2 178.7(5) 6_554 2_565 ?
O2 Sm2 O2 89.86(2) 5_454 2_565 ?
O2 Sm2 O2 60.62(14) 4_557 2_565 ?
O1 Sm2 O2 59.7(2) 3_566 2_565 ?
O1 Sm2 O2 119.7(2) 3_556 2_565 ?
O1 Sm2 O2 119.8(2) 5 2_565 ?
O1 Sm2 O2 60.9(2) 5_455 2_565 ?
O2 Sm2 O2 120.6(4) 7_456 2_565 ?
O2 Sm2 O2 60.62(13) 3_567 . ?
O2 Sm2 O2 89.86(2) 6_554 . ?
O2 Sm2 O2 178.7(5) 5_454 . ?
O2 Sm2 O2 59.56(13) 4_557 . ?
O1 Sm2 O2 119.7(2) 3_566 . ?
O1 Sm2 O2 59.7(2) 3_556 . ?
O1 Sm2 O2 60.9(2) 5 . ?
O1 Sm2 O2 119.8(2) 5_455 . ?
O2 Sm2 O2 120.6(4) 7_456 . ?
O2 Sm2 O2 89.0(6) 2_565 . ?
O2 Sm2 O2 89.857(15) 3_567 8_556 ?
O2 Sm2 O2 59.56(13) 6_554 8_556 ?
O2 Sm2 O2 60.62(14) 5_454 8_556 ?
O2 Sm2 O2 178.7(5) 4_557 8_556 ?
O1 Sm2 O2 60.9(2) 3_566 8_556 ?
O1 Sm2 O2 119.8(2) 3_556 8_556 ?
O1 Sm2 O2 59.7(2) 5 8_556 ?
O1 Sm2 O2 119.7(2) 5_455 8_556 ?
O2 Sm2 O2 89.0(6) 7_456 8_556 ?
O2 Sm2 O2 120.6(3) 2_565 8_556 ?
O2 Sm2 O2 120.6(4) . 8_556 ?

loop_
_geom_bond_atom_site_label_1
_geom_bond_atom_site_label_2
_geom_bond_distance
_geom_bond_site_symmetry_2
_geom_bond_publ_flag
Ta1 O1 1.893(5) 3 ?
Ta1 O1 1.893(5) . ?
Ta1 O2 1.900(4) 1_554 ?
Ta1 O2 1.900(4) 2_554 ?
Ta1 O2 1.900(4) 4_556 ?
Ta1 O2 1.900(4) 3_556 ?
Ta2 O1 1.928(5) . ?
Ta2 O1 1.928(5) 3_556 ?
Ta2 O2 1.931(4) 6_554 ?
Ta2 O2 1.931(4) 5_444 ?
Ta2 O2 1.931(4) 8_546 ?
Ta2 O2 1.931(4) 7_456 ?
Sm1 O2 2.678(14) 8_556 ?
Sm1 O2 2.678(14) 2_564 ?
Sm1 O2 2.678(14) 1_554 ?
Sm1 O2 2.678(14) 7_456 ?
Sm1 O1 2.7088(4) 7 ?
Sm1 O1 2.7088(4) 7_455 ?
Sm1 O1 2.7088(4) 1_565 ?
Sm1 O1 2.7088(4) . ?
Sm1 O2 2.733(14) 4_556 ?
Sm1 O2 2.733(14) 6_554 ?
Sm1 O2 2.733(14) 5_454 ?
Sm1 O2 2.733(14) 3_566 ?
Sm2 O2 2.696(13) 3_567 ?
Sm2 O2 2.696(13) 6_554 ?
Sm2 O2 2.696(13) 5_454 ?
Sm2 O2 2.696(13) 4_557 ?
Sm2 O1 2.7088(4) 3_566 ?
Sm2 O1 2.7088(4) 3_556 ?
Sm2 O1 2.7088(4) 5 ?
Sm2 O1 2.7088(4) 5_455 ?
Sm2 O2 2.715(13) 7_456 ?
Sm2 O2 2.715(13) 2_565 ?
Sm2 O2 2.715(13) . ?
Sm2 O2 2.715(13) 8_556 ?
